data_4122309
loop_
_publ_author_name
'Murdock, Christopher R.'
'Jenkins, David M.'

_publ_section_title
;
 Isostructural synthesis of porous metal-organic nanotubes.
;
_journal_issue 31
_journal_name_full 'Journal of the American Chemical Society'
_journal_page_first 10983
_journal_page_last 10988
_journal_paper_doi 10.1021/ja5042226
_journal_volume 136
_journal_year 2014
_chemical_formula_sum 'C15 H12 Br2 Cu2 N7 O'
_chemical_formula_weight 593.22
_chemical_name_systematic
; 
 ? 
;
_space_group_IT_number 74
_symmetry_cell_setting orthorhombic
_symmetry_space_group_name_Hall '-I 2b 2'
_symmetry_space_group_name_H-M 'I m m a'
_atom_sites_solution_hydrogens geom
_atom_sites_solution_primary direct
_atom_sites_solution_secondary difmap
_audit_creation_method SHELXL-97
_cell_angle_alpha 90.00
_cell_angle_beta 90.00
_cell_angle_gamma 90.00
_cell_formula_units_Z 4
_cell_length_a 20.611(7)
_cell_length_b 7.029(2)
_cell_length_c 13.620(5)
_cell_measurement_temperature 100(2)
_cell_volume 1973.2(11)
_computing_structure_refinement 'SHELXL-97 (Sheldrick, 1997)'
_computing_structure_solution 'SHELXS-97 (Sheldrick, 1990)'
_diffrn_ambient_temperature 100(2)
_diffrn_measured_fraction_theta_full 0.999
_diffrn_measured_fraction_theta_max 0.999
_diffrn_measurement_device_type 'Bruker-AXS Smart APEX II'
_diffrn_measurement_method '\w scan'
_diffrn_radiation_monochromator graphite
_diffrn_radiation_source 'fine-focus sealed tube'
_diffrn_radiation_type MoK\a
_diffrn_radiation_wavelength 0.71073
_diffrn_reflns_av_R_equivalents 0.0754
_diffrn_reflns_av_sigmaI/netI 0.0441
_diffrn_reflns_limit_h_max 22
_diffrn_reflns_limit_h_min -23
_diffrn_reflns_limit_k_max 7
_diffrn_reflns_limit_k_min -7
_diffrn_reflns_limit_l_max 15
_diffrn_reflns_limit_l_min -15
_diffrn_reflns_number 6030
_diffrn_reflns_theta_full 23.53
_diffrn_reflns_theta_max 23.53
_diffrn_reflns_theta_min 1.79
_exptl_absorpt_coefficient_mu 6.226
_exptl_absorpt_correction_T_max 0.940
_exptl_absorpt_correction_T_min 0.861
_exptl_absorpt_correction_type multi-scan
_exptl_absorpt_process_details SADABS
_exptl_crystal_colour colorless
_exptl_crystal_density_diffrn 1.997
_exptl_crystal_density_method 'not measured'
_exptl_crystal_description needle
_exptl_crystal_F_000 1148
_exptl_crystal_size_max 0.11
_exptl_crystal_size_mid 0.02
_exptl_crystal_size_min 0.01
_refine_diff_density_max 0.554
_refine_diff_density_min -0.389
_refine_diff_density_rms 0.110
_refine_ls_extinction_method none
_refine_ls_goodness_of_fit_ref 1.098
_refine_ls_hydrogen_treatment constr
_refine_ls_matrix_type full
_refine_ls_number_parameters 77
_refine_ls_number_reflns 826
_refine_ls_number_restraints 0
_refine_ls_restrained_S_all 1.098
_refine_ls_R_factor_all 0.0437
_refine_ls_R_factor_gt 0.0281
_refine_ls_shift/su_max 0.000
_refine_ls_shift/su_mean 0.000
_refine_ls_structure_factor_coef Fsqd
_refine_ls_weighting_details 'calc w=1/[\s^2^(Fo^2^)+(0.0246P)^2^+0.2626P] where P=(Fo^2^+2Fc^2^)/3'
_refine_ls_weighting_scheme calc
_refine_ls_wR_factor_gt 0.0571
_refine_ls_wR_factor_ref 0.0624
_reflns_number_gt 653
_reflns_number_total 826
_reflns_threshold_expression >2sigma(I)
_cod_data_source_file ja5042226_si_002.cif
_cod_data_source_block 3
_cod_depositor_comments
;
The following automatic conversions were performed:

'_symmetry_cell_setting' value 'Orthorhombic' changed to
'orthorhombic' according to
/usr/data/users/saulius/crontab/automatic-downloads/rss-feeds/ACS/lib/dictionaries/cif_core.dic
dictionary named 'cif_core.dic' version 2.4.2 from 2011-04-26.

Automatic conversion script
Id: cif_fix_values 2281 2013-09-26 08:29:07Z andrius 

 Adding full bibliography for 4122309--4122313.cif.
;
_cod_original_cell_volume 1973.1(12)
_cod_database_code 4122309

loop_
_symmetry_equiv_pos_as_xyz
'x, y, z'
'-x, -y+1/2, z'
'-x, y+1/2, -z'
'x, -y, -z'
'x+1/2, y+1/2, z+1/2'
'-x+1/2, -y+1, z+1/2'
'-x+1/2, y+1, -z+1/2'
'x+1/2, -y+1/2, -z+1/2'
'-x, -y, -z'
'x, y-1/2, -z'
'x, -y-1/2, z'
'-x, y, z'
'-x+1/2, -y+1/2, -z+1/2'
'x+1/2, y, -z+1/2'
'x+1/2, -y, z+1/2'
'-x+1/2, y+1/2, z+1/2'

loop_
_atom_site_label
_atom_site_type_symbol
_atom_site_fract_x
_atom_site_fract_y
_atom_site_fract_z
_atom_site_U_iso_or_equiv
_atom_site_adp_type
_atom_site_occupancy
_atom_site_symmetry_multiplicity
_atom_site_calc_flag
_atom_site_refinement_flags
Br1 Br 0.20814(3) 0.2500 0.59683(5) 0.0180(2) Uani 1 2 d S
Cu1 Cu 0.27550(4) 0.0000 0.5000 0.0183(2) Uani 1 2 d S
N1 N 0.30796(17) 0.1511(5) 0.3885(3) 0.0170(9) Uani 1 1 d .
N2 N 0.3364(2) 0.2500 0.2427(4) 0.0165(13) Uani 1 2 d S
C1 C 0.3248(2) 0.0969(6) 0.2998(3) 0.0190(11) Uani 1 1 d .
H1 H 0.3283 -0.0290 0.2793 0.023 Uiso 1 1 calc R
C2 C 0.3592(3) 0.2500 0.1399(4) 0.0170(16) Uani 1 2 d S
H2A H 0.3426 0.3617 0.1064 0.020 Uiso 0.50 1 calc PR
H2B H 0.3426 0.1383 0.1064 0.020 Uiso 0.50 1 calc PR
C3 C 0.4325(3) 0.2500 0.1352(4) 0.0135(15) Uani 1 2 d S
C4 C 0.4666(2) 0.4196(7) 0.1348(3) 0.0241(12) Uani 1 1 d .
H4 H 0.4442 0.5345 0.1345 0.029 Uiso 1 1 calc R
N3 N 0.5000 0.2500 0.5190(6) 0.025(2) Uani 1 4 d S
C5 C 0.5000 0.2500 0.4112(7) 0.036(3) Uani 1 4 d S
C6 C 0.4404(3) 0.2500 0.5704(6) 0.0301(19) Uani 1 2 d S
O1 O 0.4334(4) 0.2500 0.6555(7) 0.024(2) Uani 0.50 2 d SP

loop_
_atom_site_aniso_label
_atom_site_aniso_U_11
_atom_site_aniso_U_22
_atom_site_aniso_U_33
_atom_site_aniso_U_23
_atom_site_aniso_U_13
_atom_site_aniso_U_12
Br1 0.0209(4) 0.0126(3) 0.0206(4) 0.000 0.0033(3) 0.000
Cu1 0.0211(5) 0.0139(4) 0.0198(5) 0.0018(3) 0.000 0.000
N1 0.020(2) 0.0134(18) 0.018(2) -0.0004(17) 0.0040(18) 0.0002(16)
N2 0.015(3) 0.014(3) 0.021(3) 0.000 0.004(3) 0.000
C1 0.019(3) 0.013(2) 0.025(3) 0.002(2) 0.006(2) -0.001(2)
C2 0.020(4) 0.014(4) 0.017(4) 0.000 0.005(3) 0.000
C3 0.017(4) 0.020(4) 0.004(3) 0.000 -0.006(3) 0.000
C4 0.020(3) 0.017(3) 0.036(3) 0.002(2) 0.003(2) 0.008(2)
N3 0.023(5) 0.019(5) 0.032(5) 0.000 0.000 0.000
C5 0.066(8) 0.036(6) 0.006(5) 0.000 0.000 0.000
C6 0.019(4) 0.039(5) 0.033(5) 0.000 0.009(4) 0.000
O1 0.024(6) 0.028(6) 0.020(6) 0.000 0.005(5) 0.000

loop_
_atom_type_symbol
_atom_type_description
_atom_type_scat_dispersion_real
_atom_type_scat_dispersion_imag
_atom_type_scat_source
C C 0.0033 0.0016 'International Tables Vol C Tables 4.2.6.8 and 6.1.1.4'
H H 0.0000 0.0000 'International Tables Vol C Tables 4.2.6.8 and 6.1.1.4'
N N 0.0061 0.0033 'International Tables Vol C Tables 4.2.6.8 and 6.1.1.4'
Cu Cu 0.3201 1.2651 'International Tables Vol C Tables 4.2.6.8 and 6.1.1.4'
Br Br -0.2901 2.4595 'International Tables Vol C Tables 4.2.6.8 and 6.1.1.4'
O O 0.0106 0.0060 'International Tables Vol C Tables 4.2.6.8 and 6.1.1.4'

loop_
_geom_angle_atom_site_label_1
_geom_angle_atom_site_label_2
_geom_angle_atom_site_label_3
_geom_angle
_geom_angle_site_symmetry_1
_geom_angle_site_symmetry_3
Cu1 Br1 Cu1 85.08(4) 10_566 .
N1 Cu1 N1 140.3(2) 4_556 .
N1 Cu1 Br1 102.01(10) 4_556 10_556
N1 Cu1 Br1 98.90(10) . 10_556
N1 Cu1 Br1 98.90(10) 4_556 .
N1 Cu1 Br1 102.01(10) . .
Br1 Cu1 Br1 115.42(4) 10_556 .
C1 N1 N1 106.9(2) . 11_565
C1 N1 Cu1 130.0(3) . .
N1 N1 Cu1 122.62(10) 11_565 .
C1 N2 C1 105.9(5) 11_565 .
C1 N2 C2 127.1(3) 11_565 .
C1 N2 C2 127.1(3) . .
N1 C1 N2 110.2(4) . .
N2 C2 C3 111.0(5) . .
C4 C3 C4 118.9(6) . 11_565
C4 C3 C2 120.5(3) . .
C4 C3 C2 120.5(3) 11_565 .
C4 C4 C3 120.5(3) 12_655 .
C6 N3 C6 120.6(9) . 2_655
C6 N3 C5 119.7(4) . .
C6 N3 C5 119.7(4) 2_655 .
O1 C6 N3 126.8(8) . .

loop_
_geom_bond_atom_site_label_1
_geom_bond_atom_site_label_2
_geom_bond_distance
_geom_bond_site_symmetry_2
Br1 Cu1 2.5990(8) 10_566
Br1 Cu1 2.5990(8) .
Cu1 N1 1.970(3) 4_556
Cu1 N1 1.970(4) .
Cu1 Br1 2.5990(8) 10_556
N1 C1 1.314(5) .
N1 N1 1.391(7) 11_565
N2 C1 1.349(5) 11_565
N2 C1 1.349(5) .
N2 C2 1.477(7) .
C2 C3 1.511(8) .
C3 C4 1.384(6) .
C3 C4 1.384(6) 11_565
C4 C4 1.377(9) 12_655
N3 C6 1.415(8) .
N3 C6 1.415(8) 2_655
N3 C5 1.468(12) .
C6 O1 1.167(10) .
